data_7055164
loop_
_publ_author_name
'Mitra, Joyee'
'Sarkar, Sabyasachi'

_publ_section_title
;
 Photoinduced electron transfer from the oxo--MoIVselenolato complex to
 oxygen
;
_journal_issue 1
_journal_name_full 'New J. Chem.'
_journal_page_first 626
_journal_paper_doi 10.1039/C5NJ02494C
_journal_volume 40
_journal_year 2016
_chemical_formula_moiety 'C16 H36 N, C22 H13 Mo N4 O S2 Se, C H2 Cl2'
_chemical_formula_sum 'C39 H51 Cl2 Mo N5 O S2 Se'
_chemical_formula_weight 915.79
_chemical_name_common '[NBu4][OMo(phen)(SePh)(mnt)].CH2Cl2'
_chemical_name_systematic
;
 ?
;
_space_group_IT_number 2
_symmetry_cell_setting triclinic
_symmetry_Int_Tables_number 2
_symmetry_space_group_name_Hall '-P 1'
_symmetry_space_group_name_H-M 'P -1'
_atom_sites_solution_hydrogens geom
_atom_sites_solution_primary direct
_atom_sites_solution_secondary difmap
_audit_creation_method SHELXL-97
_audit_update_record
;
2015-11-05 deposited with the CCDC.
2015-11-12 downloaded from the CCDC.
;
_cell_angle_alpha 83.300(5)
_cell_angle_beta 84.385(5)
_cell_angle_gamma 83.738(5)
_cell_formula_units_Z 2
_cell_length_a 9.288(5)
_cell_length_b 11.771(5)
_cell_length_c 19.492(5)
_cell_measurement_reflns_used 4335
_cell_measurement_temperature 100(2)
_cell_measurement_theta_max 28.26
_cell_measurement_theta_min 2.60
_cell_volume 2096.0(15)
_computing_cell_refinement 'SAINT 6.45 ( Bruker, 2003)'
_computing_data_collection 'SMART 5.628 (Bruker, 2003)'
_computing_data_reduction 'SAINT 6.45  (Bruker, 2003)'
_computing_molecular_graphics 'Diamond 3, ORTEP'
_computing_publication_material 'XCIF, SHELXL (Bruker, 2003)'
_computing_structure_refinement 'SHELXL-97 (Sheldrick, 1997)'
_computing_structure_solution SIR-97
_diffrn_ambient_temperature 100(2)
_diffrn_measured_fraction_theta_full 0.964
_diffrn_measured_fraction_theta_max 0.964
_diffrn_measurement_device_type 'CCD area detector'
_diffrn_measurement_method 'phi and omega scans'
_diffrn_radiation_monochromator graphite
_diffrn_radiation_source 'fine-focus sealed tube'
_diffrn_radiation_type MoK\a
_diffrn_radiation_wavelength 0.71069
_diffrn_reflns_av_R_equivalents 0.0249
_diffrn_reflns_av_sigmaI/netI 0.0536
_diffrn_reflns_limit_h_max 6
_diffrn_reflns_limit_h_min -11
_diffrn_reflns_limit_k_max 14
_diffrn_reflns_limit_k_min -14
_diffrn_reflns_limit_l_max 23
_diffrn_reflns_limit_l_min -24
_diffrn_reflns_number 12519
_diffrn_reflns_theta_full 27.00
_diffrn_reflns_theta_max 27.00
_diffrn_reflns_theta_min 2.11
_exptl_absorpt_coefficient_mu 1.445
_exptl_absorpt_correction_T_max 0.975
_exptl_absorpt_correction_T_min 0.969
_exptl_absorpt_correction_type empirical
_exptl_absorpt_process_details 'SHELXTL/XPREP (Bruker, 2003)'
_exptl_crystal_colour blue-purple
_exptl_crystal_density_diffrn 1.451
_exptl_crystal_density_method 'not measured'
_exptl_crystal_description block
_exptl_crystal_F_000 940
_exptl_crystal_size_max 0.04
_exptl_crystal_size_mid 0.02
_exptl_crystal_size_min 0.02
_refine_diff_density_max 2.582
_refine_diff_density_min -1.995
_refine_diff_density_rms 0.296
_refine_ls_extinction_method none
_refine_ls_goodness_of_fit_ref 1.272
_refine_ls_hydrogen_treatment constr
_refine_ls_matrix_type full
_refine_ls_number_parameters 460
_refine_ls_number_reflns 8816
_refine_ls_number_restraints 0
_refine_ls_restrained_S_all 1.272
_refine_ls_R_factor_all 0.1068
_refine_ls_R_factor_gt 0.0806
_refine_ls_shift/su_max 0.007
_refine_ls_shift/su_mean 0.000
_refine_ls_structure_factor_coef Fsqd
_refine_ls_weighting_details 'calc w=1/[\s^2^(Fo^2^)+(0.2000P)^2^+0.0000P] where P=(Fo^2^+2Fc^2^)/3'
_refine_ls_weighting_scheme calc
_refine_ls_wR_factor_gt 0.2377
_refine_ls_wR_factor_ref 0.3139
_reflns_number_gt 6839
_reflns_number_total 8816
_reflns_threshold_expression >2sigma(I)
_cod_data_source_file c5nj02494c2.cif
_cod_data_source_block 2
_cod_depositor_comments 'Adding full bibliography for 7055163--7055164.cif.'
_cod_original_sg_symbol_H-M P-1
_cod_original_formula_sum 'C39 H51 Cl2 Mo N5 O1 S2 Se'
_cod_database_code 7055164

loop_
_symmetry_equiv_pos_as_xyz
'x, y, z'
'-x, -y, -z'

loop_
_atom_site_label
_atom_site_type_symbol
_atom_site_fract_x
_atom_site_fract_y
_atom_site_fract_z
_atom_site_U_iso_or_equiv
_atom_site_adp_type
_atom_site_occupancy
_atom_site_symmetry_multiplicity
_atom_site_calc_flag
_atom_site_refinement_flags
Mo1 Mo 0.37593(6) 0.47631(5) 0.22431(3) 0.0233(2) Uani 1 1 d .
Se1 Se 0.57654(8) 0.35461(6) 0.28936(3) 0.0289(2) Uani 1 1 d .
S1 S 0.32509(19) 0.56065(15) 0.33131(8) 0.0259(4) Uani 1 1 d .
S2 S 0.2368(2) 0.64984(15) 0.17558(8) 0.0274(4) Uani 1 1 d .
O1 O 0.2498(5) 0.3823(4) 0.2240(3) 0.0303(11) Uani 1 1 d .
Cl2 Cl 0.1950(7) 0.0599(4) 0.9905(2) 0.1293(19) Uani 1 1 d .
N3 N 0.5687(6) 0.5793(5) 0.1806(3) 0.0270(12) Uani 1 1 d .
N4 N 0.4729(6) 0.4138(5) 0.1250(3) 0.0255(12) Uani 1 1 d .
Cl1 Cl 0.3795(7) -0.0541(4) 1.0914(3) 0.1341(18) Uani 1 1 d .
C2 C 0.1688(8) 0.7207(6) 0.2466(4) 0.0268(14) Uani 1 1 d .
N1 N 0.1045(8) 0.8003(6) 0.4150(3) 0.0370(15) Uani 1 1 d .
N5 N 0.1084(6) 0.1993(5) 0.3896(3) 0.0258(12) Uani 1 1 d .
C1 C 0.2026(8) 0.6846(6) 0.3133(4) 0.0261(14) Uani 1 1 d .
C27 C 0.2082(8) 0.1701(6) 0.3287(4) 0.0326(16) Uani 1 1 d .
H27A H 0.2822 0.2234 0.3212 0.039 Uiso 1 1 calc R
H27B H 0.1536 0.1811 0.2881 0.039 Uiso 1 1 calc R
C3 C 0.1485(8) 0.7483(6) 0.3691(4) 0.0300(15) Uani 1 1 d .
C32 C -0.1039(8) 0.1108(7) 0.3491(4) 0.0315(15) Uani 1 1 d .
H32A H -0.1512 0.1864 0.3353 0.038 Uiso 1 1 calc R
H32B H -0.0441 0.0847 0.3092 0.038 Uiso 1 1 calc R
C11 C 0.4268(9) 0.3245(6) 0.0994(4) 0.0339(16) Uani 1 1 d .
H11 H 0.3492 0.2894 0.1236 0.041 Uiso 1 1 calc R
C19 C 0.7413(9) 0.7182(7) 0.1828(4) 0.0372(17) Uani 1 1 d .
H19 H 0.7734 0.7745 0.2056 0.045 Uiso 1 1 calc R
C7 C 0.8318(10) 0.1716(8) 0.1398(5) 0.045(2) Uani 1 1 d .
H7 H 0.8258 0.1056 0.1187 0.054 Uiso 1 1 calc R
C20 C 0.6210(9) 0.6623(7) 0.2111(4) 0.0331(16) Uani 1 1 d .
H20 H 0.5744 0.6829 0.2529 0.040 Uiso 1 1 calc R
C12 C 0.4892(9) 0.2814(7) 0.0384(4) 0.0370(17) Uani 1 1 d .
H12 H 0.4514 0.2208 0.0219 0.044 Uiso 1 1 calc R
C13 C 0.6067(10) 0.3292(6) 0.0030(4) 0.0373(19) Uani 1 1 d .
H13 H 0.6512 0.3011 -0.0373 0.045 Uiso 1 1 calc R
C16 C 0.6399(9) 0.5513(6) 0.1203(3) 0.0307(16) Uani 1 1 d .
C22 C 0.8281(9) 0.5685(7) 0.0230(4) 0.0406(19) Uani 1 1 d .
H22 H 0.9045 0.6063 -0.0001 0.049 Uiso 1 1 calc R
C17 C 0.7622(8) 0.6040(7) 0.0886(4) 0.0353(17) Uani 1 1 d .
C24 C -0.0682(9) 0.3724(6) 0.4245(4) 0.0379(18) Uani 1 1 d .
H24A H -0.0402 0.3433 0.4704 0.045 Uiso 1 1 calc R
H24B H -0.1618 0.3463 0.4195 0.045 Uiso 1 1 calc R
C5 C 0.7278(8) 0.3061(6) 0.2195(4) 0.0295(15) Uani 1 1 d .
C31 C -0.0084(8) 0.1186(6) 0.4065(3) 0.0279(15) Uani 1 1 d .
H31A H -0.0700 0.1425 0.4464 0.033 Uiso 1 1 calc R
H31B H 0.0377 0.0423 0.4199 0.033 Uiso 1 1 calc R
N2 N -0.0085(9) 0.9041(6) 0.2211(4) 0.0448(17) Uani 1 1 d .
C18 C 0.8120(9) 0.6902(7) 0.1214(4) 0.0371(17) Uani 1 1 d .
H18 H 0.8917 0.7276 0.1017 0.044 Uiso 1 1 calc R
C9 C 0.9600(10) 0.3332(7) 0.1553(4) 0.0405(19) Uani 1 1 d .
H9 H 1.0383 0.3769 0.1439 0.049 Uiso 1 1 calc R
C21 C 0.7805(9) 0.4813(7) -0.0052(4) 0.0360(18) Uani 1 1 d .
H21 H 0.8254 0.4585 -0.0469 0.043 Uiso 1 1 calc R
C15 C 0.5911(7) 0.4606(6) 0.0906(3) 0.0246(14) Uani 1 1 d .
C23 C 0.0434(8) 0.3251(5) 0.3705(3) 0.0254(14) Uani 1 1 d .
H23A H 0.1222 0.3741 0.3628 0.030 Uiso 1 1 calc R
H23B H -0.0013 0.3291 0.3273 0.030 Uiso 1 1 calc R
C4 C 0.0709(9) 0.8230(6) 0.2326(4) 0.0300(15) Uani 1 1 d .
C25 C -0.0821(11) 0.5052(7) 0.4170(5) 0.049(2) Uani 1 1 d .
H25A H -0.1517 0.5319 0.4536 0.059 Uiso 1 1 calc R
H25B H 0.0111 0.5305 0.4236 0.059 Uiso 1 1 calc R
C28 C 0.2831(10) 0.0481(7) 0.3349(5) 0.048(2) Uani 1 1 d .
H28A H 0.2119 -0.0071 0.3373 0.057 Uiso 1 1 calc R
H28B H 0.3343 0.0334 0.3766 0.057 Uiso 1 1 calc R
C10 C 0.8467(7) 0.3671(6) 0.2041(4) 0.0277(14) Uani 1 1 d .
H10 H 0.8525 0.4319 0.2265 0.033 Uiso 1 1 calc R
C36 C 0.3021(9) 0.2772(7) 0.4531(4) 0.0371(17) Uani 1 1 d .
H36A H 0.2550 0.3551 0.4494 0.044 Uiso 1 1 calc R
H36B H 0.3722 0.2697 0.4132 0.044 Uiso 1 1 calc R
C33 C -0.2184(8) 0.0284(6) 0.3721(4) 0.0347(16) Uani 1 1 d .
H33A H -0.1718 -0.0435 0.3927 0.042 Uiso 1 1 calc R
H33B H -0.2632 0.0125 0.3318 0.042 Uiso 1 1 calc R
C6 C 0.7205(9) 0.2088(6) 0.1870(4) 0.0377(18) Uani 1 1 d .
H6 H 0.6397 0.1677 0.1970 0.045 Uiso 1 1 calc R
C14 C 0.6588(8) 0.4232(6) 0.0298(3) 0.0294(15) Uani 1 1 d .
C35 C 0.1898(8) 0.1925(7) 0.4543(4) 0.0338(17) Uani 1 1 d .
H35A H 0.1190 0.2039 0.4935 0.041 Uiso 1 1 calc R
H35B H 0.2381 0.1154 0.4623 0.041 Uiso 1 1 calc R
C30 C 0.4766(12) -0.0866(9) 0.2758(7) 0.072(3) Uani 1 1 d .
H30A H 0.5438 -0.0930 0.2354 0.108 Uiso 1 1 calc R
H30B H 0.4095 -0.1439 0.2785 0.108 Uiso 1 1 calc R
H30C H 0.5290 -0.0980 0.3165 0.108 Uiso 1 1 calc R
C26 C -0.1296(11) 0.5602(8) 0.3482(5) 0.051(2) Uani 1 1 d .
H26A H -0.1375 0.6423 0.3476 0.076 Uiso 1 1 calc R
H26B H -0.2223 0.5363 0.3414 0.076 Uiso 1 1 calc R
H26C H -0.0592 0.5370 0.3118 0.076 Uiso 1 1 calc R
C37 C 0.3806(10) 0.2533(8) 0.5201(4) 0.0431(19) Uani 1 1 d .
H37A H 0.4308 0.1764 0.5226 0.052 Uiso 1 1 calc R
H37B H 0.3094 0.2568 0.5599 0.052 Uiso 1 1 calc R
C8 C 0.9538(10) 0.2335(7) 0.1239(5) 0.045(2) Uani 1 1 d .
H8 H 1.0297 0.2083 0.0928 0.054 Uiso 1 1 calc R
C34 C -0.3344(10) 0.0749(8) 0.4236(5) 0.048(2) Uani 1 1 d .
H34A H -0.4040 0.0199 0.4364 0.073 Uiso 1 1 calc R
H34B H -0.3824 0.1454 0.4031 0.073 Uiso 1 1 calc R
H34C H -0.2911 0.0892 0.4641 0.073 Uiso 1 1 calc R
C38 C 0.4928(12) 0.3425(10) 0.5230(6) 0.064(3) Uani 1 1 d .
H38A H 0.5408 0.3246 0.5649 0.096 Uiso 1 1 calc R
H38B H 0.4428 0.4184 0.5221 0.096 Uiso 1 1 calc R
H38C H 0.5634 0.3391 0.4837 0.096 Uiso 1 1 calc R
C29 C 0.3899(15) 0.0371(9) 0.2708(8) 0.099(6) Uani 1 1 d .
H29A H 0.4574 0.0952 0.2674 0.119 Uiso 1 1 calc R
H29B H 0.3374 0.0492 0.2295 0.119 Uiso 1 1 calc R
C39 C 0.185(3) -0.0394(12) 1.0642(10) 0.154(10) Uani 1 1 d .
H39A H 0.1586 -0.1123 1.0534 0.185 Uiso 1 1 calc R
H39B H 0.1158 -0.0108 1.1002 0.185 Uiso 1 1 calc R

loop_
_atom_site_aniso_label
_atom_site_aniso_U_11
_atom_site_aniso_U_22
_atom_site_aniso_U_33
_atom_site_aniso_U_23
_atom_site_aniso_U_13
_atom_site_aniso_U_12
Mo1 0.0260(4) 0.0234(3) 0.0201(3) -0.0007(2) -0.0016(2) -0.0032(2)
Se1 0.0301(4) 0.0310(4) 0.0239(4) 0.0032(3) -0.0029(3) -0.0008(3)
S1 0.0303(9) 0.0289(9) 0.0181(8) -0.0015(6) -0.0020(6) -0.0018(7)
S2 0.0331(9) 0.0284(9) 0.0198(8) -0.0028(6) -0.0016(7) 0.0004(7)
O1 0.032(3) 0.026(2) 0.031(3) 0.0024(19) -0.001(2) -0.001(2)
Cl2 0.197(5) 0.093(3) 0.095(3) -0.018(2) 0.032(3) -0.031(3)
N3 0.030(3) 0.028(3) 0.023(3) -0.002(2) -0.001(2) -0.007(2)
N4 0.023(3) 0.025(3) 0.025(3) 0.000(2) -0.002(2) 0.006(2)
Cl1 0.192(6) 0.090(3) 0.125(4) -0.011(3) -0.021(4) -0.030(3)
C2 0.034(4) 0.021(3) 0.025(3) 0.002(2) 0.001(3) -0.010(3)
N1 0.046(4) 0.034(3) 0.028(3) -0.005(3) 0.014(3) -0.005(3)
N5 0.025(3) 0.024(3) 0.028(3) -0.001(2) -0.001(2) 0.000(2)
C1 0.027(3) 0.023(3) 0.027(3) -0.001(3) 0.004(3) -0.002(3)
C27 0.032(4) 0.022(3) 0.040(4) 0.000(3) 0.012(3) -0.004(3)
C3 0.029(4) 0.024(3) 0.035(4) 0.006(3) -0.002(3) -0.006(3)
C32 0.034(4) 0.038(4) 0.024(3) -0.005(3) -0.002(3) -0.010(3)
C11 0.037(4) 0.026(4) 0.039(4) -0.008(3) -0.006(3) 0.005(3)
C19 0.038(4) 0.034(4) 0.043(4) -0.008(3) -0.001(3) -0.013(3)
C7 0.052(5) 0.039(5) 0.043(5) -0.009(4) -0.006(4) 0.002(4)
C20 0.043(4) 0.039(4) 0.018(3) -0.004(3) -0.003(3) -0.008(3)
C12 0.037(4) 0.041(4) 0.033(4) -0.008(3) -0.004(3) 0.002(3)
C13 0.055(5) 0.033(4) 0.023(3) -0.012(3) -0.009(3) 0.015(4)
C16 0.038(4) 0.033(4) 0.020(3) 0.000(3) -0.011(3) 0.007(3)
C22 0.025(4) 0.043(5) 0.048(5) 0.006(4) 0.002(3) 0.007(3)
C17 0.026(4) 0.034(4) 0.044(4) -0.001(3) 0.004(3) -0.002(3)
C24 0.043(5) 0.030(4) 0.039(4) -0.005(3) 0.016(4) -0.012(3)
C5 0.023(3) 0.033(4) 0.030(4) 0.000(3) -0.005(3) 0.007(3)
C31 0.029(4) 0.030(3) 0.023(3) 0.009(3) -0.002(3) -0.006(3)
N2 0.056(5) 0.035(4) 0.042(4) -0.006(3) -0.007(3) 0.006(3)
C18 0.042(4) 0.041(4) 0.028(4) 0.005(3) -0.003(3) -0.011(3)
C9 0.043(5) 0.046(5) 0.034(4) 0.003(3) -0.019(4) -0.002(4)
C21 0.033(4) 0.043(4) 0.026(4) 0.008(3) 0.003(3) 0.010(3)
C15 0.023(3) 0.033(4) 0.014(3) 0.008(2) -0.002(2) 0.002(3)
C23 0.035(4) 0.019(3) 0.021(3) 0.006(2) -0.005(3) -0.003(3)
C4 0.040(4) 0.025(3) 0.025(3) 0.000(3) -0.007(3) -0.006(3)
C25 0.063(6) 0.030(4) 0.054(5) -0.017(4) 0.013(5) -0.011(4)
C28 0.044(5) 0.021(4) 0.075(6) -0.005(4) 0.014(5) -0.003(3)
C10 0.017(3) 0.037(4) 0.028(3) 0.002(3) -0.002(3) -0.002(3)
C36 0.037(4) 0.040(4) 0.035(4) 0.000(3) -0.007(3) -0.011(3)
C33 0.035(4) 0.030(4) 0.041(4) 0.000(3) -0.011(3) -0.008(3)
C6 0.044(5) 0.026(4) 0.039(4) 0.010(3) -0.001(4) -0.002(3)
C14 0.030(4) 0.032(4) 0.023(3) 0.006(3) -0.001(3) 0.001(3)
C35 0.031(4) 0.037(4) 0.033(4) 0.015(3) -0.014(3) -0.013(3)
C30 0.057(7) 0.053(6) 0.106(9) -0.032(6) 0.024(6) -0.008(5)
C26 0.052(5) 0.047(5) 0.057(6) -0.015(4) -0.009(5) -0.010(4)
C37 0.042(5) 0.054(5) 0.035(4) -0.007(4) -0.005(4) -0.008(4)
C8 0.041(5) 0.041(5) 0.046(5) 0.001(4) 0.004(4) 0.011(4)
C34 0.037(5) 0.048(5) 0.059(6) -0.002(4) -0.001(4) -0.007(4)
C38 0.055(6) 0.070(7) 0.074(7) -0.023(6) -0.019(5) -0.004(5)
C29 0.095(9) 0.036(5) 0.157(14) -0.031(7) 0.086(10) -0.026(6)
C39 0.30(3) 0.042(7) 0.120(14) -0.022(8) -0.035(17) 0.010(12)

loop_
_atom_type_symbol
_atom_type_description
_atom_type_scat_dispersion_real
_atom_type_scat_dispersion_imag
_atom_type_scat_source
C C 0.0033 0.0016 'International Tables Vol C Tables 4.2.6.8 and 6.1.1.4'
H H 0.0000 0.0000 'International Tables Vol C Tables 4.2.6.8 and 6.1.1.4'
N N 0.0061 0.0033 'International Tables Vol C Tables 4.2.6.8 and 6.1.1.4'
S S 0.1246 0.1234 'International Tables Vol C Tables 4.2.6.8 and 6.1.1.4'
Se Se -0.0929 2.2259 'International Tables Vol C Tables 4.2.6.8 and 6.1.1.4'
Mo Mo -1.6832 0.6857 'International Tables Vol C Tables 4.2.6.8 and 6.1.1.4'
O O 0.0106 0.0060 'International Tables Vol C Tables 4.2.6.8 and 6.1.1.4'
Cl Cl 0.1484 0.1585 'International Tables Vol C Tables 4.2.6.8 and 6.1.1.4'

loop_
_geom_angle_atom_site_label_1
_geom_angle_atom_site_label_2
_geom_angle_atom_site_label_3
_geom_angle
O1 Mo1 N4 86.6(2)
O1 Mo1 N3 156.6(2)
N4 Mo1 N3 70.3(2)
O1 Mo1 S1 106.20(17)
N4 Mo1 S1 166.67(16)
N3 Mo1 S1 97.13(15)
O1 Mo1 S2 98.53(17)
N4 Mo1 S2 97.85(14)
N3 Mo1 S2 81.79(15)
S1 Mo1 S2 84.32(6)
O1 Mo1 Se1 102.68(16)
N4 Mo1 Se1 90.40(14)
N3 Mo1 Se1 81.53(15)
S1 Mo1 Se1 83.11(5)
S2 Mo1 Se1 157.66(6)
C5 Se1 Mo1 106.8(2)
C1 S1 Mo1 105.8(2)
C2 S2 Mo1 104.6(2)
C16 N3 C20 116.7(6)
C16 N3 Mo1 117.0(5)
C20 N3 Mo1 126.3(5)
C11 N4 C15 117.4(6)
C11 N4 Mo1 122.4(5)
C15 N4 Mo1 119.9(5)
C1 C2 C4 120.1(6)
C1 C2 S2 123.9(5)
C4 C2 S2 116.0(5)
C27 N5 C31 112.4(6)
C27 N5 C35 111.2(6)
C31 N5 C35 106.5(5)
C27 N5 C23 105.3(5)
C31 N5 C23 111.8(5)
C35 N5 C23 109.6(5)
C2 C1 C3 121.5(6)
C2 C1 S1 120.7(5)
C3 C1 S1 117.6(5)
N5 C27 C28 114.8(6)
N1 C3 C1 179.7(9)
C33 C32 C31 111.3(6)
N4 C11 C12 123.4(8)
C18 C19 C20 119.9(7)
C6 C7 C8 120.0(8)
N3 C20 C19 123.1(7)
C13 C12 C11 119.4(8)
C12 C13 C14 118.1(7)
N3 C16 C17 123.3(7)
N3 C16 C15 116.8(7)
C17 C16 C15 119.8(7)
C21 C22 C17 121.3(8)
C18 C17 C16 118.2(7)
C18 C17 C22 123.3(7)
C16 C17 C22 118.5(7)
C23 C24 C25 111.4(6)
C10 C5 C6 119.4(7)
C10 C5 Se1 119.3(6)
C6 C5 Se1 121.3(6)
N5 C31 C32 115.9(5)
C19 C18 C17 118.7(7)
C8 C9 C10 119.3(8)
C22 C21 C14 119.8(7)
N4 C15 C14 122.7(7)
N4 C15 C16 115.9(6)
C14 C15 C16 121.4(7)
C24 C23 N5 114.9(5)
N2 C4 C2 179.2(8)
C26 C25 C24 114.0(8)
C27 C28 C29 107.4(8)
C5 C10 C9 121.1(7)
C35 C36 C37 109.5(6)
C32 C33 C34 112.7(7)
C7 C6 C5 121.0(8)
C15 C14 C13 118.9(7)
C15 C14 C21 119.1(7)
C13 C14 C21 122.0(7)
C36 C35 N5 116.4(6)
C36 C37 C38 111.5(7)
C9 C8 C7 119.3(8)
C28 C29 C30 109.8(10)
Cl2 C39 Cl1 102.5(13)

loop_
_geom_bond_atom_site_label_1
_geom_bond_atom_site_label_2
_geom_bond_distance
Mo1 O1 1.698(5)
Mo1 N4 2.224(6)
Mo1 N3 2.310(6)
Mo1 S1 2.3971(18)
Mo1 S2 2.4404(19)
Mo1 Se1 2.5667(12)
Se1 C5 1.946(7)
S1 C1 1.773(7)
S2 C2 1.731(7)
Cl2 C39 1.745(18)
N3 C16 1.348(9)
N3 C20 1.357(9)
N4 C11 1.342(9)
N4 C15 1.364(9)
Cl1 C39 1.91(3)
C2 C1 1.375(10)
C2 C4 1.444(10)
N1 C3 1.160(10)
N5 C27 1.482(9)
N5 C31 1.506(9)
N5 C35 1.522(9)
N5 C23 1.555(8)
C1 C3 1.413(10)
C27 C28 1.523(10)
C32 C33 1.518(10)
C32 C31 1.511(10)
C11 C12 1.397(10)
C19 C18 1.364(11)
C19 C20 1.393(11)
C7 C6 1.384(12)
C7 C8 1.403(13)
C12 C13 1.371(12)
C13 C14 1.425(11)
C16 C17 1.409(11)
C16 C15 1.408(11)
C22 C21 1.353(13)
C22 C17 1.449(12)
C17 C18 1.401(11)
C24 C23 1.512(10)
C24 C25 1.545(11)
C5 C10 1.373(10)
C5 C6 1.382(11)
N2 C4 1.155(10)
C9 C8 1.394(12)
C9 C10 1.405(11)
C21 C14 1.456(11)
C15 C14 1.382(10)
C25 C26 1.504(13)
C28 C29 1.526(13)
C36 C35 1.517(10)
C36 C37 1.541(11)
C33 C34 1.501(12)
C30 C29 1.583(15)
C37 C38 1.567(13)
